data_4310927
loop_
_publ_author_name
'Paul Sood'
'Mohan Koutha'
'Maomian Fan'
'Yaroslav Klichko'
'Hongming Zhang'
'Michael Lattman'

_publ_section_title
;
 Phosphorus-Based p-tert-Butylcalix[5]arene Ligands
;
_journal_name_full 'Inorganic Chemistry'
_journal_page_first 2975
_journal_page_last 2980
_journal_paper_doi 10.1021/ic035359d
_journal_volume 43
_journal_year 2004
_chemical_formula_sum 'C81 H92 O5 P2'
_chemical_formula_weight 1207.49
_chemical_name_systematic
; 
 ? 
;
_space_group_IT_number 14
_symmetry_cell_setting monoclinic
_symmetry_space_group_name_Hall '-P 2yn'
_symmetry_space_group_name_H-M 'P 1 21/n 1'
_atom_sites_solution_hydrogens geom
_atom_sites_solution_primary direct
_atom_sites_solution_secondary difmap
_audit_creation_method SHELXL-97
_cell_angle_alpha 90.00
_cell_angle_beta 109.621(5)
_cell_angle_gamma 90.00
_cell_formula_units_Z 4
_cell_length_a 17.269(1)
_cell_length_b 24.363(1)
_cell_length_c 17.584(1)
_cell_measurement_reflns_used 40
_cell_measurement_temperature 228(2)
_cell_measurement_theta_max 15.0
_cell_measurement_theta_min 10.0
_cell_volume 6968.5(7)
_computing_cell_refinement 'Bruker XSCANS'
_computing_data_collection 'Bruker XSCANS'
_computing_data_reduction 'Bruker XSCANS'
_computing_molecular_graphics 'Bruker SHELXTL'
_computing_publication_material 'Bruker SHELXTL'
_computing_structure_refinement 'SHELXL-97 (Sheldrick, 1997)'
_computing_structure_solution 'SHELXS-97 (Sheldrick, 1990)'
_diffrn_ambient_temperature 228(2)
_diffrn_measured_fraction_theta_full 0.995
_diffrn_measured_fraction_theta_max 0.995
_diffrn_measurement_device_type 'Bruker P4'
_diffrn_measurement_method '2\g/\w scans'
_diffrn_radiation_monochromator graphite
_diffrn_radiation_source 'fine-focus sealed tube'
_diffrn_radiation_type MoK\a
_diffrn_radiation_wavelength 0.71073
_diffrn_reflns_av_R_equivalents 0.036
_diffrn_reflns_av_sigmaI/netI 0.052
_diffrn_reflns_limit_h_max 17
_diffrn_reflns_limit_h_min 0
_diffrn_reflns_limit_k_max 24
_diffrn_reflns_limit_k_min 0
_diffrn_reflns_limit_l_max 16
_diffrn_reflns_limit_l_min -17
_diffrn_reflns_number 7769
_diffrn_reflns_theta_full 21.00
_diffrn_reflns_theta_max 21.00
_diffrn_reflns_theta_min 2.03
_diffrn_standards_decay_% 6.89
_diffrn_standards_interval_count 147
_diffrn_standards_number 3
_exptl_absorpt_coefficient_mu 0.113
_exptl_absorpt_correction_type n/a
_exptl_crystal_colour colorless
_exptl_crystal_density_diffrn 1.151
_exptl_crystal_density_method 'not measured'
_exptl_crystal_description plates
_exptl_crystal_F_000 2592
_exptl_crystal_size_max 0.30
_exptl_crystal_size_mid 0.30
_exptl_crystal_size_min 0.20
_refine_diff_density_max 0.451
_refine_diff_density_min -0.563
_refine_diff_density_rms 0.066
_refine_ls_extinction_coef 0.0055(6)
_refine_ls_extinction_expression Fc^*^=kFc[1+0.001xFc^2^\l^3^/sin(2\q)]^-1/4^
_refine_ls_extinction_method SHELXL
_refine_ls_goodness_of_fit_ref 1.080
_refine_ls_hydrogen_treatment mixed
_refine_ls_matrix_type full
_refine_ls_number_parameters 843
_refine_ls_number_reflns 7461
_refine_ls_number_restraints 138
_refine_ls_restrained_S_all 1.078
_refine_ls_R_factor_all 0.105
_refine_ls_R_factor_gt 0.076
_refine_ls_shift/su_max 0.002
_refine_ls_shift/su_mean 0.000
_refine_ls_structure_factor_coef Fsqd
_refine_ls_weighting_details 'calc w=1/[\s^2^(Fo^2^)+(0.1081P)^2^+11.8480P] where P=(Fo^2^+2Fc^2^)/3'
_refine_ls_weighting_scheme calc
_refine_ls_wR_factor_gt 0.206
_refine_ls_wR_factor_ref 0.223
_reflns_number_gt 5455
_reflns_number_total 7461
_reflns_threshold_expression >2sigma(I)
_cod_data_source_file ic035359dsi20031124_025643_2.cif
_cod_data_source_block 2(ps-p14-2)
_cod_original_cell_volume 6968.4(6)
_cod_original_formula_sum '[C67 H76 O5 P2] . 2[C7 H8]'
_cod_database_code 4310927

loop_
_symmetry_equiv_pos_as_xyz
'x, y, z'
'-x+1/2, y+1/2, -z+1/2'
'-x, -y, -z'
'x-1/2, -y-1/2, z-1/2'

loop_
_atom_site_label
_atom_site_type_symbol
_atom_site_fract_x
_atom_site_fract_y
_atom_site_fract_z
_atom_site_U_iso_or_equiv
_atom_site_adp_type
_atom_site_occupancy
_atom_site_symmetry_multiplicity
_atom_site_calc_flag
_atom_site_refinement_flags
_atom_site_disorder_assembly
_atom_site_disorder_group
P1 P 0.79957(9) 0.25235(6) 0.32389(9) 0.0485(5) Uani 1 1 d . . .
P2 P 0.59593(9) 0.23651(6) 0.15192(9) 0.0463(4) Uani 1 1 d . . .
O1 O 0.6274(2) 0.31262(17) 0.3001(2) 0.0561(10) Uani 1 1 d . . .
H1 H 0.5916 0.3049 0.2573 0.084 Uiso 1 1 calc R . .
O2 O 0.8558(2) 0.25702(14) 0.4203(2) 0.0497(10) Uani 1 1 d . . .
O3 O 0.7805(2) 0.18702(13) 0.3117(2) 0.0455(9) Uani 1 1 d . . .
O4 O 0.5978(2) 0.18475(13) 0.0922(2) 0.0466(9) Uani 1 1 d . . .
O5 O 0.4964(2) 0.25137(13) 0.1241(2) 0.0451(9) Uani 1 1 d . . .
C11 C 0.5920(4) 0.32187(19) 0.3583(3) 0.0438(14) Uani 1 1 d . . .
C12 C 0.5063(3) 0.3280(2) 0.3319(3) 0.0409(13) Uani 1 1 d . . .
C13 C 0.4712(3) 0.3413(2) 0.3889(4) 0.0497(15) Uani 1 1 d . . .
H13 H 0.4147 0.3468 0.3716 0.060 Uiso 1 1 calc R . .
C14 C 0.5147(3) 0.3470(2) 0.4710(3) 0.0475(14) Uani 1 1 d . . .
C15 C 0.5985(4) 0.3391(2) 0.4930(3) 0.0489(14) Uani 1 1 d . . .
H15 H 0.6297 0.3421 0.5474 0.059 Uiso 1 1 calc R . .
C16 C 0.6391(3) 0.3269(2) 0.4389(3) 0.0440(14) Uani 1 1 d . . .
C17 C 0.4714(4) 0.3618(3) 0.5304(4) 0.0602(16) Uani 1 1 d . . .
C18 C 0.3942(5) 0.3271(4) 0.5146(5) 0.106(3) Uani 1 1 d . . .
H18A H 0.3722 0.3326 0.5575 0.158 Uiso 1 1 calc R . .
H18B H 0.4077 0.2890 0.5123 0.158 Uiso 1 1 calc R . .
H18C H 0.3540 0.3378 0.4642 0.158 Uiso 1 1 calc R . .
C19 C 0.4503(6) 0.4224(3) 0.5223(5) 0.104(3) Uani 1 1 d . . .
H19A H 0.4229 0.4321 0.5598 0.156 Uiso 1 1 calc R . .
H19B H 0.4147 0.4300 0.4683 0.156 Uiso 1 1 calc R . .
H19C H 0.4998 0.4436 0.5337 0.156 Uiso 1 1 calc R . .
C20 C 0.5259(4) 0.3511(3) 0.6180(4) 0.084(2) Uani 1 1 d . . .
H20A H 0.4955 0.3590 0.6534 0.125 Uiso 1 1 calc R . .
H20B H 0.5736 0.3742 0.6314 0.125 Uiso 1 1 calc R . .
H20C H 0.5426 0.3133 0.6239 0.125 Uiso 1 1 calc R . .
C21 C 0.8166(3) 0.2314(2) 0.4693(3) 0.0461(14) Uani 1 1 d . . .
C22 C 0.7574(3) 0.2584(2) 0.4921(3) 0.0481(14) Uani 1 1 d . . .
C23 C 0.7215(4) 0.2282(2) 0.5386(3) 0.0532(15) Uani 1 1 d . . .
H23 H 0.6813 0.2454 0.5544 0.064 Uiso 1 1 calc R . .
C24 C 0.7412(4) 0.1746(2) 0.5628(3) 0.0518(15) Uani 1 1 d . . .
C25 C 0.8025(3) 0.1500(2) 0.5390(3) 0.0507(15) Uani 1 1 d . . .
H25 H 0.8187 0.1143 0.5555 0.061 Uiso 1 1 calc R . .
C26 C 0.8399(3) 0.1776(2) 0.4914(3) 0.0454(14) Uani 1 1 d . . .
C27 C 0.6968(4) 0.1456(2) 0.6132(4) 0.0579(16) Uani 1 1 d . . .
C28 C 0.7276(5) 0.0866(3) 0.6351(4) 0.079(2) Uani 1 1 d . . .
H28A H 0.7200 0.0661 0.5865 0.119 Uiso 1 1 calc R . .
H28B H 0.6971 0.0697 0.6654 0.119 Uiso 1 1 calc R . .
H28C H 0.7849 0.0873 0.6669 0.119 Uiso 1 1 calc R . .
C29 C 0.6045(4) 0.1433(3) 0.5655(4) 0.081(2) Uani 1 1 d . . .
H29A H 0.5956 0.1225 0.5169 0.122 Uiso 1 1 calc R . .
H29B H 0.5839 0.1799 0.5520 0.122 Uiso 1 1 calc R . .
H29C H 0.5763 0.1260 0.5978 0.122 Uiso 1 1 calc R . .
C30 C 0.7090(4) 0.1773(3) 0.6914(4) 0.0657(17) Uani 1 1 d . . .
H30A H 0.6789 0.1596 0.7216 0.098 Uiso 1 1 calc R . .
H30B H 0.6893 0.2142 0.6787 0.098 Uiso 1 1 calc R . .
H30C H 0.7664 0.1780 0.7230 0.098 Uiso 1 1 calc R . .
C31 C 0.8351(3) 0.1441(2) 0.3136(3) 0.0467(14) Uani 1 1 d . . .
C32 C 0.8933(3) 0.1259(2) 0.3865(3) 0.0470(14) Uani 1 1 d . . .
C33 C 0.9420(4) 0.0815(2) 0.3807(4) 0.0521(15) Uani 1 1 d . . .
H33 H 0.9806 0.0687 0.4282 0.062 Uiso 1 1 calc R . .
C34 C 0.9372(4) 0.0552(2) 0.3102(4) 0.0523(15) Uani 1 1 d . A .
C35 C 0.8762(4) 0.0744(2) 0.2395(4) 0.0514(15) Uani 1 1 d . . .
H35 H 0.8705 0.0576 0.1905 0.062 Uiso 1 1 calc R . .
C36 C 0.8246(3) 0.1176(2) 0.2411(3) 0.0436(13) Uani 1 1 d . . .
C37 C 0.9936(4) 0.0078(2) 0.3063(4) 0.0633(17) Uani 1 1 d . . .
C38 C 1.0555(14) 0.0281(8) 0.2733(15) 0.126(9) Uani 0.78(3) 1 d PU A 1
H38A H 1.0287 0.0443 0.2213 0.189 Uiso 0.78(3) 1 calc PR A 1
H38B H 1.0894 -0.0019 0.2679 0.189 Uiso 0.78(3) 1 calc PR A 1
H38C H 1.0891 0.0552 0.3090 0.189 Uiso 0.78(3) 1 calc PR A 1
C39 C 0.9418(13) -0.0381(7) 0.2502(12) 0.131(8) Uani 0.78(3) 1 d PU A 1
H39A H 0.9190 -0.0244 0.1960 0.196 Uiso 0.78(3) 1 calc PR A 1
H39B H 0.8980 -0.0492 0.2690 0.196 Uiso 0.78(3) 1 calc PR A 1
H39C H 0.9764 -0.0691 0.2509 0.196 Uiso 0.78(3) 1 calc PR A 1
C40 C 1.0325(12) -0.0181(7) 0.3871(12) 0.091(6) Uani 0.78(3) 1 d PU A 1
H40A H 0.9908 -0.0274 0.4098 0.137 Uiso 0.78(3) 1 calc PR A 1
H40B H 1.0707 0.0071 0.4223 0.137 Uiso 0.78(3) 1 calc PR A 1
H40C H 1.0611 -0.0508 0.3813 0.137 Uiso 0.78(3) 1 calc PR A 1
C381 C 0.979(3) -0.013(2) 0.225(3) 0.094(15) Uani 0.22(3) 1 d PU A 2
H38D H 1.0160 -0.0436 0.2277 0.141 Uiso 0.22(3) 1 calc PR A 2
H38E H 0.9892 0.0150 0.1918 0.141 Uiso 0.22(3) 1 calc PR A 2
H38F H 0.9235 -0.0259 0.2024 0.141 Uiso 0.22(3) 1 calc PR A 2
C391 C 0.999(7) -0.038(3) 0.364(6) 0.14(3) Uani 0.22(3) 1 d PU A 2
H39D H 1.0064 -0.0229 0.4168 0.206 Uiso 0.22(3) 1 calc PR A 2
H39E H 1.0447 -0.0610 0.3668 0.206 Uiso 0.22(3) 1 calc PR A 2
H39F H 0.9491 -0.0589 0.3463 0.206 Uiso 0.22(3) 1 calc PR A 2
C401 C 1.088(3) 0.036(3) 0.325(6) 0.16(3) Uani 0.22(3) 1 d PU A 2
H40D H 1.1081 0.0499 0.3795 0.235 Uiso 0.22(3) 1 calc PR A 2
H40E H 1.0846 0.0659 0.2882 0.235 Uiso 0.22(3) 1 calc PR A 2
H40F H 1.1255 0.0089 0.3185 0.235 Uiso 0.22(3) 1 calc PR A 2
C41 C 0.5984(4) 0.1317(2) 0.1225(3) 0.0468(14) Uani 1 1 d . . .
C42 C 0.6744(3) 0.1047(2) 0.1557(3) 0.0425(13) Uani 1 1 d . . .
C43 C 0.6723(4) 0.0498(2) 0.1768(3) 0.0492(14) Uani 1 1 d . . .
H43 H 0.7218 0.0313 0.1996 0.059 Uiso 1 1 calc R . .
C44 C 0.5992(4) 0.0213(2) 0.1653(3) 0.0487(14) Uani 1 1 d . . .
C45 C 0.5263(4) 0.0515(2) 0.1362(3) 0.0538(15) Uani 1 1 d . . .
H45 H 0.4767 0.0340 0.1300 0.065 Uiso 1 1 calc R . .
C46 C 0.5254(3) 0.1069(2) 0.1161(3) 0.0446(14) Uani 1 1 d . . .
C47 C 0.5974(4) -0.0405(2) 0.1784(4) 0.0602(16) Uani 1 1 d . . .
C48 C 0.5404(5) -0.0550(3) 0.2264(4) 0.084(2) Uani 1 1 d . . .
H48A H 0.5397 -0.0940 0.2333 0.126 Uiso 1 1 calc R . .
H48B H 0.4858 -0.0423 0.1976 0.126 Uiso 1 1 calc R . .
H48C H 0.5602 -0.0376 0.2784 0.126 Uiso 1 1 calc R . .
C49 C 0.5634(5) -0.0678(3) 0.0950(4) 0.087(2) Uani 1 1 d . . .
H49A H 0.5611 -0.1069 0.1015 0.131 Uiso 1 1 calc R . .
H49B H 0.5987 -0.0596 0.0644 0.131 Uiso 1 1 calc R . .
H49C H 0.5092 -0.0541 0.0670 0.131 Uiso 1 1 calc R . .
C50 C 0.6828(5) -0.0644(3) 0.2234(5) 0.096(3) Uani 1 1 d . . .
H50A H 0.6785 -0.1033 0.2293 0.144 Uiso 1 1 calc R . .
H50B H 0.7045 -0.0478 0.2758 0.144 Uiso 1 1 calc R . .
H50C H 0.7189 -0.0570 0.1933 0.144 Uiso 1 1 calc R . .
C51 C 0.4531(3) 0.2261(2) 0.1693(3) 0.0417(13) Uani 1 1 d . . .
C52 C 0.4280(3) 0.1718(2) 0.1527(3) 0.0438(13) Uani 1 1 d . . .
C53 C 0.3844(3) 0.1483(2) 0.1981(3) 0.0479(14) Uani 1 1 d . . .
H53 H 0.3670 0.1122 0.1874 0.057 Uiso 1 1 calc R . .
C54 C 0.3655(3) 0.1760(2) 0.2586(3) 0.0478(14) Uani 1 1 d . . .
C55 C 0.3913(3) 0.2301(2) 0.2709(3) 0.0501(15) Uani 1 1 d . . .
H55 H 0.3793 0.2499 0.3107 0.060 Uiso 1 1 calc R . .
C56 C 0.4339(3) 0.2565(2) 0.2274(3) 0.0444(14) Uani 1 1 d . . .
C57 C 0.3179(4) 0.1503(2) 0.3087(4) 0.0561(15) Uani 1 1 d . . .
C58 C 0.3649(5) 0.1586(3) 0.3992(4) 0.084(2) Uani 1 1 d . . .
H58A H 0.3732 0.1971 0.4105 0.126 Uiso 1 1 calc R . .
H58B H 0.4172 0.1405 0.4134 0.126 Uiso 1 1 calc R . .
H58C H 0.3337 0.1434 0.4301 0.126 Uiso 1 1 calc R . .
C59 C 0.3034(5) 0.0895(3) 0.2940(5) 0.098(3) Uani 1 1 d . . .
H59A H 0.3550 0.0712 0.3031 0.146 Uiso 1 1 calc R . .
H59B H 0.2683 0.0835 0.2393 0.146 Uiso 1 1 calc R . .
H59C H 0.2776 0.0750 0.3304 0.146 Uiso 1 1 calc R . .
C60 C 0.2350(5) 0.1793(3) 0.2880(5) 0.101(3) Uani 1 1 d . . .
H60A H 0.2437 0.2175 0.3015 0.151 Uiso 1 1 calc R . .
H60B H 0.2037 0.1631 0.3181 0.151 Uiso 1 1 calc R . .
H60C H 0.2054 0.1756 0.2312 0.151 Uiso 1 1 calc R . .
C61 C 0.7323(3) 0.3177(2) 0.4695(3) 0.0495(14) Uani 1 1 d . . .
H61A H 0.7542 0.3292 0.4280 0.059 Uiso 1 1 calc R . .
H61B H 0.7568 0.3407 0.5165 0.059 Uiso 1 1 calc R . .
C62 C 0.9090(4) 0.1513(2) 0.4688(3) 0.0559(15) Uani 1 1 d . . .
H62A H 0.9510 0.1792 0.4758 0.067 Uiso 1 1 calc R . .
H62B H 0.9328 0.1230 0.5085 0.067 Uiso 1 1 calc R . .
C63 C 0.7549(3) 0.1333(2) 0.1642(3) 0.0482(14) Uani 1 1 d . . .
H63A H 0.7465 0.1727 0.1638 0.058 Uiso 1 1 calc R . .
H63B H 0.7709 0.1242 0.1178 0.058 Uiso 1 1 calc R . .
C64 C 0.4455(3) 0.1388(2) 0.0873(3) 0.0516(15) Uani 1 1 d . . .
H64A H 0.4471 0.1636 0.0447 0.062 Uiso 1 1 calc R . .
H64B H 0.4006 0.1133 0.0643 0.062 Uiso 1 1 calc R . .
C65 C 0.4573(3) 0.3172(2) 0.2448(3) 0.0446(13) Uani 1 1 d . . .
H65A H 0.4890 0.3288 0.2115 0.054 Uiso 1 1 calc R . .
H65B H 0.4074 0.3390 0.2298 0.054 Uiso 1 1 calc R . .
C71 C 0.8797(4) 0.2648(2) 0.2815(4) 0.0544(16) Uani 1 1 d . . .
C72 C 0.9623(4) 0.2545(3) 0.3193(5) 0.075(2) Uani 1 1 d . . .
H72 H 0.9804 0.2403 0.3714 0.091 Uiso 1 1 calc R . .
C73 C 1.0184(5) 0.2649(3) 0.2807(6) 0.086(2) Uani 1 1 d . . .
H73 H 1.0739 0.2576 0.3066 0.104 Uiso 1 1 calc R . .
C74 C 0.9918(6) 0.2864(3) 0.2033(6) 0.089(3) Uani 1 1 d . . .
H74 H 1.0295 0.2934 0.1771 0.107 Uiso 1 1 calc R . .
C75 C 0.9116(5) 0.2971(3) 0.1659(5) 0.082(2) Uani 1 1 d . . .
H75 H 0.8940 0.3119 0.1142 0.099 Uiso 1 1 calc R . .
C76 C 0.8552(4) 0.2863(2) 0.2041(4) 0.0644(17) Uani 1 1 d . . .
H76 H 0.7998 0.2935 0.1774 0.077 Uiso 1 1 calc R . .
C81 C 0.6216(3) 0.2885(2) 0.0897(3) 0.0488(14) Uani 1 1 d . . .
C82 C 0.6385(5) 0.2758(3) 0.0211(4) 0.086(2) Uani 1 1 d . . .
H82 H 0.6352 0.2396 0.0037 0.103 Uiso 1 1 calc R . .
C83 C 0.6607(7) 0.3169(3) -0.0230(5) 0.120(4) Uani 1 1 d . . .
H83 H 0.6711 0.3080 -0.0701 0.144 Uiso 1 1 calc R . .
C84 C 0.6671(5) 0.3695(3) 0.0027(5) 0.096(3) Uani 1 1 d . . .
H84 H 0.6825 0.3967 -0.0266 0.115 Uiso 1 1 calc R . .
C85 C 0.6512(4) 0.3832(3) 0.0714(4) 0.078(2) Uani 1 1 d . . .
H85 H 0.6555 0.4194 0.0890 0.093 Uiso 1 1 calc R . .
C86 C 0.6287(4) 0.3424(2) 0.1143(4) 0.0616(17) Uani 1 1 d . . .
H86 H 0.6180 0.3516 0.1611 0.074 Uiso 1 1 calc R . .
C91 C 0.6972(5) 0.0704(3) 0.9214(5) 0.0829(19) Uani 1 1 d U B 3
C92 C 0.7025(5) 0.0336(3) 0.9814(4) 0.091(2) Uani 1 1 d U B 3
H92 H 0.6776 0.0412 1.0196 0.109 Uiso 1 1 calc R B 3
C93 C 0.7454(7) -0.0156(4) 0.9857(6) 0.115(3) Uani 1 1 d U B 3
H93 H 0.7494 -0.0407 1.0266 0.139 Uiso 1 1 calc R B 3
C94 C 0.7814(6) -0.0263(4) 0.9293(7) 0.120(3) Uani 1 1 d U B 3
H94 H 0.8107 -0.0586 0.9317 0.144 Uiso 1 1 calc R B 3
C95 C 0.7742(6) 0.0102(4) 0.8703(6) 0.114(3) Uani 1 1 d U B 3
H95 H 0.7973 0.0023 0.8308 0.137 Uiso 1 1 calc R B 3
C96 C 0.7345(5) 0.0579(4) 0.8671(5) 0.097(2) Uani 1 1 d U B 3
H96 H 0.7325 0.0829 0.8266 0.117 Uiso 1 1 calc R B 3
C97 C 0.6561(6) 0.1254(4) 0.9191(6) 0.124(3) Uani 1 1 d U B 3
H97A H 0.6958 0.1542 0.9255 0.186 Uiso 1 1 calc R B 3
H97B H 0.6336 0.1274 0.9621 0.186 Uiso 1 1 calc R B 3
H97C H 0.6127 0.1297 0.8683 0.186 Uiso 1 1 calc R B 3
C101 C 0.8842(5) 0.5728(3) 0.1199(4) 0.0768(18) Uani 1 1 d U C 4
C102 C 0.8058(6) 0.5505(4) 0.0973(5) 0.105(2) Uani 1 1 d U C 4
H102 H 0.7639 0.5695 0.1080 0.126 Uiso 1 1 calc R C 4
C103 C 0.7912(8) 0.5037(5) 0.0614(6) 0.142(4) Uani 1 1 d U C 4
H103 H 0.7385 0.4891 0.0476 0.170 Uiso 1 1 calc R C 4
C104 C 0.8492(11) 0.4750(5) 0.0433(6) 0.153(4) Uani 1 1 d U C 4
H104 H 0.8343 0.4421 0.0155 0.184 Uiso 1 1 calc R C 4
C105 C 0.9325(10) 0.4928(5) 0.0647(8) 0.168(5) Uani 1 1 d U C 4
H105 H 0.9735 0.4731 0.0534 0.201 Uiso 1 1 calc R C 4
C106 C 0.9459(6) 0.5460(4) 0.1067(6) 0.122(3) Uani 1 1 d U C 4
H106 H 0.9983 0.5612 0.1245 0.146 Uiso 1 1 calc R C 4
C107 C 0.8936(6) 0.6282(4) 0.1573(5) 0.112(3) Uani 1 1 d U C 4
H10A H 0.9467 0.6428 0.1620 0.168 Uiso 1 1 calc R C 4
H10B H 0.8888 0.6255 0.2100 0.168 Uiso 1 1 calc R C 4
H10C H 0.8515 0.6521 0.1242 0.168 Uiso 1 1 calc R C 4

loop_
_atom_site_aniso_label
_atom_site_aniso_U_11
_atom_site_aniso_U_22
_atom_site_aniso_U_33
_atom_site_aniso_U_23
_atom_site_aniso_U_13
_atom_site_aniso_U_12
P1 0.0593(10) 0.0382(8) 0.0608(10) -0.0004(7) 0.0370(8) 0.0033(7)
P2 0.0588(10) 0.0412(9) 0.0505(9) 0.0017(7) 0.0339(8) 0.0015(7)
O1 0.055(2) 0.072(3) 0.044(2) -0.005(2) 0.0197(19) 0.005(2)
O2 0.056(2) 0.053(2) 0.049(2) -0.0048(18) 0.0286(19) -0.0009(18)
O3 0.054(2) 0.037(2) 0.054(2) 0.0007(17) 0.0305(19) 0.0084(17)
O4 0.062(2) 0.038(2) 0.051(2) 0.0034(17) 0.0344(19) 0.0017(17)
O5 0.052(2) 0.045(2) 0.049(2) 0.0040(17) 0.0319(18) 0.0041(17)
C11 0.071(4) 0.030(3) 0.046(4) -0.007(2) 0.040(3) 0.001(3)
C12 0.046(3) 0.035(3) 0.052(4) 0.002(2) 0.030(3) 0.008(2)
C13 0.047(3) 0.043(3) 0.067(4) 0.003(3) 0.031(3) 0.010(3)
C14 0.053(4) 0.044(3) 0.056(4) -0.003(3) 0.032(3) 0.007(3)
C15 0.063(4) 0.041(3) 0.047(3) -0.010(3) 0.024(3) 0.000(3)
C16 0.050(3) 0.036(3) 0.057(4) -0.008(3) 0.033(3) 0.002(2)
C17 0.068(4) 0.069(4) 0.054(4) -0.005(3) 0.034(3) 0.011(3)
C18 0.094(6) 0.152(8) 0.100(6) -0.018(5) 0.072(5) -0.013(5)
C19 0.142(7) 0.093(6) 0.099(6) -0.008(5) 0.071(6) 0.051(5)
C20 0.092(5) 0.111(6) 0.065(5) -0.005(4) 0.049(4) 0.017(4)
C21 0.050(3) 0.047(4) 0.049(3) -0.005(3) 0.028(3) -0.006(3)
C22 0.055(4) 0.045(3) 0.055(4) -0.010(3) 0.033(3) -0.003(3)
C23 0.062(4) 0.053(4) 0.056(4) -0.007(3) 0.035(3) 0.008(3)
C24 0.067(4) 0.047(4) 0.051(4) -0.002(3) 0.033(3) 0.005(3)
C25 0.064(4) 0.043(3) 0.051(4) 0.000(3) 0.028(3) 0.006(3)
C26 0.049(3) 0.049(4) 0.041(3) -0.005(3) 0.019(3) 0.002(3)
C27 0.071(4) 0.054(4) 0.065(4) -0.001(3) 0.043(3) 0.002(3)
C28 0.118(6) 0.064(4) 0.083(5) 0.004(4) 0.070(5) -0.002(4)
C29 0.088(5) 0.089(5) 0.088(5) -0.006(4) 0.057(4) -0.015(4)
C30 0.079(4) 0.072(4) 0.062(4) -0.005(3) 0.046(4) -0.002(3)
C31 0.063(4) 0.035(3) 0.062(4) -0.001(3) 0.046(3) 0.000(3)
C32 0.061(4) 0.042(3) 0.053(4) 0.003(3) 0.038(3) 0.001(3)
C33 0.064(4) 0.041(3) 0.064(4) 0.010(3) 0.038(3) 0.012(3)
C34 0.073(4) 0.037(3) 0.064(4) 0.006(3) 0.046(4) 0.007(3)
C35 0.072(4) 0.037(3) 0.060(4) -0.002(3) 0.043(3) -0.004(3)
C36 0.055(3) 0.033(3) 0.056(4) 0.004(3) 0.036(3) -0.001(3)
C37 0.088(5) 0.049(4) 0.071(4) 0.010(3) 0.051(4) 0.022(3)
C38 0.125(18) 0.106(12) 0.20(2) 0.058(14) 0.128(17) 0.061(13)
C39 0.169(16) 0.048(9) 0.152(14) -0.030(9) 0.023(10) 0.040(9)
C40 0.143(13) 0.059(11) 0.090(11) 0.022(8) 0.065(10) 0.057(9)
C381 0.11(3) 0.04(2) 0.15(4) 0.01(2) 0.06(3) 0.03(2)
C391 0.26(7) 0.06(4) 0.12(5) 0.02(3) 0.10(5) 0.02(4)
C401 0.04(3) 0.15(4) 0.29(7) -0.03(5) 0.06(4) 0.04(3)
C41 0.070(4) 0.035(3) 0.053(4) -0.007(3) 0.043(3) -0.005(3)
C42 0.060(4) 0.037(3) 0.043(3) -0.005(2) 0.033(3) -0.003(3)
C43 0.070(4) 0.041(3) 0.045(3) 0.001(3) 0.032(3) 0.002(3)
C44 0.068(4) 0.040(3) 0.049(3) -0.004(3) 0.034(3) -0.003(3)
C45 0.072(4) 0.046(4) 0.057(4) -0.014(3) 0.039(3) -0.012(3)
C46 0.058(4) 0.043(3) 0.044(3) -0.007(3) 0.032(3) -0.003(3)
C47 0.086(5) 0.040(3) 0.065(4) -0.002(3) 0.039(4) -0.007(3)
C48 0.129(6) 0.058(4) 0.080(5) 0.007(4) 0.055(5) -0.016(4)
C49 0.148(7) 0.049(4) 0.079(5) -0.017(4) 0.057(5) -0.015(4)
C50 0.102(6) 0.041(4) 0.145(7) 0.023(4) 0.042(5) 0.008(4)
C51 0.044(3) 0.046(3) 0.041(3) 0.006(3) 0.022(3) 0.000(3)
C52 0.043(3) 0.048(4) 0.043(3) 0.005(3) 0.018(3) 0.003(3)
C53 0.050(3) 0.042(3) 0.054(4) -0.002(3) 0.021(3) -0.006(3)
C54 0.054(3) 0.048(4) 0.052(4) 0.005(3) 0.031(3) 0.001(3)
C55 0.059(4) 0.049(4) 0.052(4) -0.002(3) 0.032(3) -0.003(3)
C56 0.044(3) 0.043(3) 0.051(3) 0.006(3) 0.022(3) 0.005(3)
C57 0.063(4) 0.056(4) 0.062(4) -0.002(3) 0.036(3) -0.007(3)
C58 0.107(6) 0.091(5) 0.066(5) 0.001(4) 0.045(4) -0.023(4)
C59 0.143(7) 0.065(5) 0.123(7) -0.013(4) 0.095(6) -0.030(5)
C60 0.088(6) 0.120(7) 0.123(7) 0.031(5) 0.071(5) -0.001(5)
C61 0.059(4) 0.042(3) 0.055(4) -0.010(3) 0.029(3) -0.002(3)
C62 0.063(4) 0.054(4) 0.062(4) 0.001(3) 0.036(3) 0.007(3)
C63 0.065(4) 0.044(3) 0.047(3) 0.000(3) 0.034(3) 0.003(3)
C64 0.064(4) 0.049(3) 0.052(4) -0.004(3) 0.033(3) 0.001(3)
C65 0.052(3) 0.040(3) 0.050(4) 0.006(3) 0.028(3) 0.008(3)
C71 0.076(5) 0.032(3) 0.076(5) -0.001(3) 0.053(4) 0.003(3)
C72 0.065(5) 0.073(5) 0.108(6) 0.012(4) 0.056(4) 0.008(4)
C73 0.068(5) 0.082(5) 0.133(7) 0.003(5) 0.065(5) -0.002(4)
C74 0.102(7) 0.078(5) 0.130(8) -0.010(5) 0.094(6) -0.017(5)
C75 0.101(6) 0.085(5) 0.089(5) 0.003(4) 0.068(5) -0.009(4)
C76 0.078(5) 0.056(4) 0.076(5) -0.006(3) 0.046(4) -0.008(3)
C81 0.049(3) 0.053(4) 0.051(4) -0.003(3) 0.026(3) -0.001(3)
C82 0.151(7) 0.058(4) 0.083(5) -0.011(4) 0.085(5) -0.027(4)
C83 0.216(11) 0.086(6) 0.108(7) -0.021(5) 0.120(7) -0.053(6)
C84 0.145(7) 0.075(5) 0.097(6) 0.011(5) 0.081(6) -0.030(5)
C85 0.106(6) 0.052(4) 0.089(5) 0.008(4) 0.052(5) -0.013(4)
C86 0.083(4) 0.049(4) 0.067(4) 0.001(3) 0.044(4) 0.000(3)
C91 0.098(5) 0.078(4) 0.081(5) -0.012(4) 0.040(4) -0.016(4)
C92 0.126(7) 0.089(5) 0.073(5) -0.017(4) 0.055(5) -0.033(4)
C93 0.162(9) 0.075(5) 0.110(7) 0.006(5) 0.047(6) -0.031(5)
C94 0.137(8) 0.069(5) 0.159(9) -0.022(5) 0.056(7) -0.006(5)
C95 0.147(8) 0.093(6) 0.129(7) -0.038(5) 0.080(7) -0.025(5)
C96 0.134(7) 0.092(5) 0.079(5) -0.015(4) 0.053(5) -0.020(5)
C97 0.108(7) 0.103(6) 0.154(9) -0.009(6) 0.034(6) 0.010(5)
C101 0.092(5) 0.083(5) 0.069(5) 0.020(3) 0.043(4) 0.007(4)
C102 0.122(6) 0.103(6) 0.090(6) 0.022(4) 0.037(5) -0.008(5)
C103 0.209(10) 0.108(7) 0.107(8) 0.004(6) 0.051(7) -0.019(7)
C104 0.306(14) 0.091(7) 0.091(7) 0.008(5) 0.105(9) 0.014(8)
C105 0.291(12) 0.126(8) 0.159(10) 0.058(6) 0.172(11) 0.066(9)
C106 0.151(7) 0.104(6) 0.159(8) 0.054(5) 0.116(7) 0.047(5)
C107 0.143(8) 0.108(6) 0.081(6) -0.008(5) 0.034(5) 0.015(5)

loop_
_atom_type_symbol
_atom_type_description
_atom_type_scat_dispersion_real
_atom_type_scat_dispersion_imag
_atom_type_scat_source
C C 0.0033 0.0016 'International Tables Vol C Tables 4.2.6.8 and 6.1.1.4'
H H 0.0000 0.0000 'International Tables Vol C Tables 4.2.6.8 and 6.1.1.4'
O O 0.0106 0.0060 'International Tables Vol C Tables 4.2.6.8 and 6.1.1.4'
P P 0.1023 0.0942 'International Tables Vol C Tables 4.2.6.8 and 6.1.1.4'

loop_
_geom_angle_atom_site_label_1
_geom_angle_atom_site_label_2
_geom_angle_atom_site_label_3
_geom_angle
_geom_angle_site_symmetry_1
_geom_angle_site_symmetry_3
_geom_angle_publ_flag
O3 P1 O2 103.08(19) . . y
O3 P1 C71 105.0(2) . . y
O2 P1 C71 98.3(3) . . y
O4 P2 O5 102.62(19) . . y
O4 P2 C81 95.1(2) . . y
O5 P2 C81 96.2(2) . . y
C21 O2 P1 111.1(3) . . ?
C31 O3 P1 128.6(3) . . ?
C41 O4 P2 117.7(3) . . ?
C51 O5 P2 115.7(3) . . ?
O1 C11 C16 121.4(5) . . ?
O1 C11 C12 117.0(5) . . ?
C16 C11 C12 121.5(4) . . ?
C13 C12 C11 117.3(5) . . ?
C13 C12 C65 123.3(5) . . ?
C11 C12 C65 119.3(4) . . ?
C12 C13 C14 124.4(5) . . ?
C15 C14 C13 115.2(5) . . ?
C15 C14 C17 123.6(5) . . ?
C13 C14 C17 121.2(5) . . ?
C14 C15 C16 124.1(5) . . ?
C11 C16 C15 117.5(5) . . ?
C11 C16 C61 122.3(4) . . ?
C15 C16 C61 120.1(5) . . ?
C19 C17 C14 109.1(5) . . ?
C19 C17 C18 110.8(6) . . ?
C14 C17 C18 110.2(5) . . ?
C19 C17 C20 107.9(6) . . ?
C14 C17 C20 111.8(5) . . ?
C18 C17 C20 106.9(6) . . ?
C22 C21 C26 122.9(5) . . ?
C22 C21 O2 121.3(5) . . ?
C26 C21 O2 115.9(4) . . ?
C21 C22 C23 115.9(5) . . ?
C21 C22 C61 123.4(5) . . ?
C23 C22 C61 120.7(5) . . ?
C24 C23 C22 124.8(5) . . ?
C23 C24 C25 116.4(5) . . ?
C23 C24 C27 119.9(5) . . ?
C25 C24 C27 123.7(5) . . ?
C26 C25 C24 121.8(5) . . ?
C21 C26 C25 118.3(5) . . ?
C21 C26 C62 120.3(5) . . ?
C25 C26 C62 121.3(5) . . ?
C24 C27 C30 110.1(5) . . ?
C24 C27 C29 109.4(5) . . ?
C30 C27 C29 108.3(5) . . ?
C24 C27 C28 112.3(5) . . ?
C30 C27 C28 108.5(5) . . ?
C29 C27 C28 108.2(5) . . ?
C36 C31 O3 116.5(5) . . ?
C36 C31 C32 121.6(5) . . ?
O3 C31 C32 121.7(5) . . ?
C33 C32 C31 116.1(5) . . ?
C33 C32 C62 118.0(5) . . ?
C31 C32 C62 125.8(5) . . ?
C34 C33 C32 124.9(6) . . ?
C33 C34 C35 116.2(5) . . ?
C33 C34 C37 123.1(6) . . ?
C35 C34 C37 120.7(5) . . ?
C36 C35 C34 122.0(5) . . ?
C35 C36 C31 119.0(5) . . ?
C35 C36 C63 119.6(5) . . ?
C31 C36 C63 121.3(5) . . ?
C391 C37 C38 130(4) . . ?
C391 C37 C381 111(3) . . ?
C38 C37 C381 69(2) . . ?
C391 C37 C40 29(4) . . ?
C38 C37 C40 111.4(11) . . ?
C381 C37 C40 130.8(18) . . ?
C391 C37 C34 115(3) . . ?
C38 C37 C34 108.9(8) . . ?
C381 C37 C34 114.3(17) . . ?
C40 C37 C34 111.6(7) . . ?
C391 C37 C39 78(3) . . ?
C38 C37 C39 109.3(11) . . ?
C381 C37 C39 42(2) . . ?
C40 C37 C39 106.1(9) . . ?
C34 C37 C39 109.4(7) . . ?
C391 C37 C401 110(4) . . ?
C38 C37 C401 33(3) . . ?
C381 C37 C401 100(3) . . ?
C40 C37 C401 84(3) . . ?
C34 C37 C401 106(3) . . ?
C39 C37 C401 136(3) . . ?
C46 C41 O4 119.2(5) . . ?
C46 C41 C42 122.3(5) . . ?
O4 C41 C42 118.5(5) . . ?
C43 C42 C41 117.0(5) . . ?
C43 C42 C63 121.4(5) . . ?
C41 C42 C63 121.6(4) . . ?
C42 C43 C44 122.9(5) . . ?
C43 C44 C45 116.8(5) . . ?
C43 C44 C47 122.2(5) . . ?
C45 C44 C47 120.9(5) . . ?
C46 C45 C44 122.3(5) . . ?
C41 C46 C45 118.4(5) . . ?
C41 C46 C64 120.7(5) . . ?
C45 C46 C64 120.9(5) . . ?
C44 C47 C48 111.0(5) . . ?
C44 C47 C50 112.8(5) . . ?
C48 C47 C50 108.2(6) . . ?
C44 C47 C49 107.7(5) . . ?
C48 C47 C49 108.4(5) . . ?
C50 C47 C49 108.7(6) . . ?
C56 C51 C52 121.7(5) . . ?
C56 C51 O5 119.2(5) . . ?
C52 C51 O5 119.0(4) . . ?
C53 C52 C51 117.4(5) . . ?
C53 C52 C64 120.2(5) . . ?
C51 C52 C64 122.4(5) . . ?
C54 C53 C52 123.6(5) . . ?
C55 C54 C53 115.8(5) . . ?
C55 C54 C57 120.4(5) . . ?
C53 C54 C57 123.7(5) . . ?
C56 C55 C54 123.9(5) . . ?
C55 C56 C51 117.5(5) . . ?
C55 C56 C65 119.3(5) . . ?
C51 C56 C65 123.2(5) . . ?
C59 C57 C54 113.2(5) . . ?
C59 C57 C60 108.9(6) . . ?
C54 C57 C60 108.4(5) . . ?
C59 C57 C58 107.8(6) . . ?
C54 C57 C58 110.1(5) . . ?
C60 C57 C58 108.3(6) . . ?
C22 C61 C16 113.9(4) . . ?
C32 C62 C26 121.2(5) . . ?
C42 C63 C36 113.4(4) . . ?
C52 C64 C46 114.2(4) . . ?
C12 C65 C56 113.2(4) . . ?
C72 C71 C76 117.9(6) . . ?
C72 C71 P1 125.6(5) . . ?
C76 C71 P1 116.5(5) . . ?
C71 C72 C73 120.8(7) . . ?
C72 C73 C74 119.8(7) . . ?
C75 C74 C73 120.0(6) . . ?
C74 C75 C76 120.3(7) . . ?
C75 C76 C71 121.1(7) . . ?
C82 C81 C86 118.0(5) . . ?
C82 C81 P2 122.6(5) . . ?
C86 C81 P2 119.3(4) . . ?
C81 C82 C83 120.5(6) . . ?
C84 C83 C82 120.1(7) . . ?
C83 C84 C85 120.5(6) . . ?
C84 C85 C86 119.0(6) . . ?
C81 C86 C85 121.9(6) . . ?
C96 C91 C92 118.1(8) . . ?
C96 C91 C97 120.8(8) . . ?
C92 C91 C97 120.9(8) . . ?
C91 C92 C93 120.2(7) . . ?
C94 C93 C92 119.3(9) . . ?
C95 C94 C93 119.4(9) . . ?
C94 C95 C96 121.3(9) . . ?
C91 C96 C95 121.7(8) . . ?
C106 C101 C102 121.3(9) . . ?
C106 C101 C107 123.1(9) . . ?
C102 C101 C107 115.6(8) . . ?
C103 C102 C101 119.9(11) . . ?
C102 C103 C104 122.5(13) . . ?
C103 C104 C105 123.1(12) . . ?
C104 C105 C106 112.0(11) . . ?
C101 C106 C105 121.2(11) . . ?

loop_
_geom_bond_atom_site_label_1
_geom_bond_atom_site_label_2
_geom_bond_distance
_geom_bond_site_symmetry_2
_geom_bond_publ_flag
P1 O3 1.625(4) . y
P1 O2 1.650(4) . y
P1 C71 1.805(6) . y
P2 O4 1.648(4) . y
P2 O5 1.661(4) . y
P2 C81 1.823(6) . y
O1 C11 1.376(6) . ?
O2 C21 1.408(6) . ?
O3 C31 1.401(6) . ?
O4 C41 1.397(6) . ?
O5 C51 1.403(6) . ?
C11 C16 1.382(7) . ?
C11 C12 1.403(7) . ?
C12 C13 1.372(7) . ?
C12 C65 1.503(7) . ?
C13 C14 1.393(8) . ?
C14 C15 1.379(7) . ?
C14 C17 1.518(7) . ?
C15 C16 1.391(7) . ?
C16 C61 1.532(7) . ?
C17 C19 1.516(9) . ?
C17 C18 1.525(9) . ?
C17 C20 1.533(9) . ?
C21 C22 1.384(7) . ?
C21 C26 1.388(7) . ?
C22 C23 1.391(7) . ?
C22 C61 1.521(7) . ?
C23 C24 1.382(8) . ?
C24 C25 1.397(7) . ?
C24 C27 1.525(8) . ?
C25 C26 1.391(7) . ?
C26 C62 1.518(7) . ?
C27 C30 1.529(8) . ?
C27 C29 1.532(9) . ?
C27 C28 1.535(8) . ?
C31 C36 1.386(7) . ?
C31 C32 1.409(8) . ?
C32 C33 1.395(7) . ?
C32 C62 1.513(8) . ?
C33 C34 1.373(8) . ?
C34 C35 1.412(8) . ?
C34 C37 1.527(8) . ?
C35 C36 1.385(7) . ?
C36 C63 1.527(8) . ?
C37 C391 1.49(8) . ?
C37 C38 1.464(16) . ?
C37 C381 1.46(5) . ?
C37 C40 1.493(19) . ?
C37 C39 1.561(17) . ?
C37 C401 1.70(6) . ?
C41 C46 1.369(7) . ?
C41 C42 1.407(8) . ?
C42 C43 1.392(7) . ?
C42 C63 1.515(7) . ?
C43 C44 1.395(8) . ?
C44 C45 1.398(8) . ?
C44 C47 1.526(8) . ?
C45 C46 1.393(7) . ?
C46 C64 1.515(7) . ?
C47 C48 1.537(8) . ?
C47 C50 1.535(9) . ?
C47 C49 1.536(9) . ?
C51 C56 1.388(7) . ?
C51 C52 1.393(7) . ?
C52 C53 1.392(7) . ?
C52 C64 1.514(7) . ?
C53 C54 1.386(7) . ?
C54 C55 1.386(7) . ?
C54 C57 1.527(7) . ?
C55 C56 1.383(7) . ?
C56 C65 1.536(7) . ?
C57 C59 1.511(8) . ?
C57 C60 1.528(9) . ?
C57 C58 1.536(9) . ?
C71 C72 1.379(9) . ?
C71 C76 1.384(8) . ?
C72 C73 1.381(9) . ?
C73 C74 1.385(11) . ?
C74 C75 1.345(10) . ?
C75 C76 1.382(9) . ?
C81 C82 1.369(8) . ?
C81 C86 1.375(8) . ?
C82 C83 1.395(9) . ?
C83 C84 1.352(10) . ?
C84 C85 1.367(9) . ?
C85 C86 1.379(8) . ?
C91 C96 1.354(10) . ?
C91 C92 1.364(10) . ?
C91 C97 1.510(11) . ?
C92 C93 1.397(12) . ?
C93 C94 1.360(12) . ?
C94 C95 1.340(13) . ?
C95 C96 1.340(12) . ?
C101 C106 1.334(10) . ?
C101 C102 1.386(11) . ?
C101 C107 1.488(10) . ?
C102 C103 1.288(12) . ?
C103 C104 1.343(16) . ?
C104 C105 1.428(18) . ?
C105 C106 1.470(15) . ?
